data_7056967
loop_
_publ_author_name
'Ye, Fei'
'Boukattaya, Fatma'
'Haddad, Mansour'
'Ratovelomanana-Vidal, Virginie'
'Michelet, V\'eronique'

_publ_section_title
;
 Synthesis of 2-aminopyridines via ruthenium-catalyzed [2+2+2]
 cycloaddition of 1,6- and 1,7-diynes with cyanamides: scope and
 limitations
;
_journal_issue 5
_journal_name_full 'New Journal of Chemistry'
_journal_page_first 3222
_journal_paper_doi 10.1039/C7NJ04933A
_journal_volume 42
_journal_year 2018
_chemical_formula_moiety 'C17 H21 Br N2 O5'
_chemical_formula_sum 'C17 H21 Br N2 O5'
_chemical_formula_weight 413.27
_space_group_crystal_system monoclinic
_space_group_IT_number 15
_space_group_name_Hall '-C 2yc'
_space_group_name_H-M_alt 'C 1 2/c 1'
_symmetry_space_group_name_Hall '-C 2yc'
_symmetry_space_group_name_H-M 'C 1 2/c 1'
_atom_sites_solution_hydrogens geom
_atom_sites_solution_primary dual
_atom_sites_solution_secondary difmap
_audit_block_doi 10.5517/ccdc.csd.cc1pbl2p
_audit_creation_method SHELXL-2014/7
_audit_update_record
;
2017-06-29 deposited with the CCDC.
2018-01-25 downloaded from the CCDC.
;
_cell_angle_alpha 90
_cell_angle_beta 110.344(2)
_cell_angle_gamma 90
_cell_formula_units_Z 8
_cell_length_a 27.4912(7)
_cell_length_b 11.5671(3)
_cell_length_c 11.9907(3)
_cell_measurement_reflns_used 9929
_cell_measurement_temperature 200(1)
_cell_measurement_theta_max 30.49
_cell_measurement_theta_min 2.46
_cell_volume 3575.12(16)
_computing_cell_refinement 'Bruker SAINT'
_computing_data_collection 'Bruker APEX2'
_computing_data_reduction 'Bruker SAINT'
_computing_molecular_graphics 'SXGRAPH (Farrugia, 2012)'
_computing_publication_material 'WinGX publication routines (Farrugia, 2012)'
_computing_structure_refinement 'SHELXL-2014/7 (Sheldrick, 2014)'
_computing_structure_solution 'SHELXT-2014/5 (Sheldrick, 2014)'
_diffrn_ambient_temperature 200(1)
_diffrn_detector_area_resol_mean 8.3333
_diffrn_measured_fraction_theta_full 0.998
_diffrn_measured_fraction_theta_max 0.997
_diffrn_measurement_device_type 'Bruker APEX-II CCD'
_diffrn_measurement_method '\f and \w scans'
_diffrn_radiation_monochromator 'curved graphite'
_diffrn_radiation_source 'fine-focus sealed tube'
_diffrn_radiation_type MoK\a
_diffrn_radiation_wavelength 0.71073
_diffrn_reflns_av_R_equivalents 0.0160
_diffrn_reflns_av_unetI/netI 0.0157
_diffrn_reflns_Laue_measured_fraction_full 0.998
_diffrn_reflns_Laue_measured_fraction_max 0.997
_diffrn_reflns_limit_h_max 39
_diffrn_reflns_limit_h_min -38
_diffrn_reflns_limit_k_max 16
_diffrn_reflns_limit_k_min -16
_diffrn_reflns_limit_l_max 13
_diffrn_reflns_limit_l_min -17
_diffrn_reflns_number 21105
_diffrn_reflns_point_group_measured_fraction_full 0.998
_diffrn_reflns_point_group_measured_fraction_max 0.997
_diffrn_reflns_theta_full 25.242
_diffrn_reflns_theta_max 30.570
_diffrn_reflns_theta_min 1.930
_exptl_absorpt_coefficient_mu 2.330
_exptl_absorpt_correction_T_max 0.674
_exptl_absorpt_correction_T_min 0.401
_exptl_absorpt_correction_type multi-scan
_exptl_absorpt_process_details
; 
R.H. Blessing, Acta Cryst. (1995), A51, 33-38
;
_exptl_crystal_colour colourless
_exptl_crystal_density_diffrn 1.536
_exptl_crystal_density_method 'not measured'
_exptl_crystal_description prism
_exptl_crystal_F_000 1696
_exptl_crystal_size_max 0.7
_exptl_crystal_size_mid 0.35
_exptl_crystal_size_min 0.2
_refine_diff_density_max 0.462
_refine_diff_density_min -0.312
_refine_diff_density_rms 0.052
_refine_ls_extinction_method none
_refine_ls_goodness_of_fit_ref 1.029
_refine_ls_hydrogen_treatment constr
_refine_ls_matrix_type full
_refine_ls_number_parameters 229
_refine_ls_number_reflns 5484
_refine_ls_number_restraints 0
_refine_ls_restrained_S_all 1.029
_refine_ls_R_factor_all 0.0308
_refine_ls_R_factor_gt 0.0236
_refine_ls_shift/su_max 0.001
_refine_ls_shift/su_mean 0.000
_refine_ls_structure_factor_coef Fsqd
_refine_ls_weighting_details 'w=1/[\s^2^(Fo^2^)+(0.0298P)^2^+2.8965P] where P=(Fo^2^+2Fc^2^)/3'
_refine_ls_weighting_scheme calc
_refine_ls_wR_factor_gt 0.0582
_refine_ls_wR_factor_ref 0.0611
_reflns_number_gt 4763
_reflns_number_total 5484
_reflns_threshold_expression 'I > 2\s(I)'
_cod_data_source_file c7nj04933a2.cif
_cod_data_source_block fy589
_cod_depositor_comments 'Adding full bibliography for 7056967--7056968.cif.'
_cod_database_code 7056967
_shelx_shelxl_version_number 2014/7
_shelx_space_group_comment
;
The symmetry employed for this shelxl refinement is uniquely defined
by the following loop, which should always be used as a source of
symmetry information in preference to the above space-group names.
They are only intended as comments.
;

loop_
_space_group_symop_operation_xyz
'x, y, z'
'-x, y, -z+1/2'
'x+1/2, y+1/2, z'
'-x+1/2, y+1/2, -z+1/2'
'-x, -y, -z'
'x, -y, z-1/2'
'-x+1/2, -y+1/2, -z'
'x+1/2, -y+1/2, z-1/2'

loop_
_atom_site_label
_atom_site_type_symbol
_atom_site_fract_x
_atom_site_fract_y
_atom_site_fract_z
_atom_site_U_iso_or_equiv
_atom_site_adp_type
_atom_site_occupancy
_atom_site_site_symmetry_order
_atom_site_calc_flag
_atom_site_refinement_flags_posn
_atom_site_refinement_flags_adp
Br1 Br 0.21078(2) 0.18092(2) 0.21719(2) 0.02554(4) Uani 1 1 d . .
O1 O 0.06188(4) 0.63912(9) 0.38591(9) 0.0291(2) Uani 1 1 d . .
O2 O 0.42855(5) 0.26877(11) 0.66667(9) 0.0391(3) Uani 1 1 d . .
O3 O 0.44039(4) 0.21704(9) 0.49865(8) 0.0273(2) Uani 1 1 d . .
O4 O 0.37132(5) 0.41054(11) 0.28846(9) 0.0409(3) Uani 1 1 d . .
O5 O 0.42616(4) 0.48571(11) 0.45700(10) 0.0407(3) Uani 1 1 d . .
N1 N 0.18881(4) 0.38006(9) 0.32004(9) 0.01985(19) Uani 1 1 d . .
N2 N 0.15802(4) 0.54467(9) 0.38903(9) 0.0207(2) Uani 1 1 d . .
C1 C 0.22743(5) 0.31129(10) 0.32155(10) 0.0181(2) Uani 1 1 d . .
C2 C 0.19948(4) 0.47016(10) 0.39545(10) 0.0184(2) Uani 1 1 d . .
C3 C 0.25001(4) 0.49453(10) 0.47587(10) 0.0175(2) Uani 1 1 d . .
C4 C 0.28851(4) 0.41908(10) 0.47274(10) 0.0171(2) Uani 1 1 d . .
C5 C 0.27816(4) 0.32590(10) 0.39400(10) 0.0172(2) Uani 1 1 d . .
C6 C 0.26273(5) 0.59841(11) 0.55615(12) 0.0238(2) Uani 1 1 d . .
H6A H 0.2629 0.5763 0.6352 0.036 Uiso 1 1 calc R U
H6B H 0.2366 0.6585 0.5230 0.036 Uiso 1 1 calc R U
H6C H 0.2970 0.6281 0.5625 0.036 Uiso 1 1 calc R U
C7 C 0.14414(5) 0.55252(11) 0.49680(11) 0.0224(2) Uani 1 1 d . .
H7A H 0.1759 0.5628 0.5674 0.027 Uiso 1 1 calc R U
H7B H 0.1270 0.4801 0.5071 0.027 Uiso 1 1 calc R U
C8 C 0.10814(5) 0.65337(12) 0.48599(13) 0.0269(3) Uani 1 1 d . .
H8A H 0.0994 0.6595 0.5592 0.032 Uiso 1 1 calc R U
H8B H 0.1257 0.7258 0.4773 0.032 Uiso 1 1 calc R U
C9 C 0.07482(5) 0.63291(14) 0.28037(12) 0.0302(3) Uani 1 1 d . .
H9A H 0.0917 0.7060 0.2709 0.036 Uiso 1 1 calc R U
H9B H 0.0426 0.6241 0.2105 0.036 Uiso 1 1 calc R U
C10 C 0.11084(5) 0.53268(13) 0.28432(11) 0.0259(3) Uani 1 1 d . .
H10A H 0.0934 0.4588 0.2884 0.031 Uiso 1 1 calc R U
H10B H 0.1199 0.5321 0.2113 0.031 Uiso 1 1 calc R U
C11 C 0.34533(5) 0.42098(11) 0.54749(11) 0.0217(2) Uani 1 1 d . .
H11A H 0.3512 0.3906 0.6283 0.026 Uiso 1 1 calc R U
H11B H 0.3596 0.5003 0.5540 0.026 Uiso 1 1 calc R U
C12 C 0.37020(4) 0.34098(10) 0.47831(10) 0.0185(2) Uani 1 1 d . .
C13 C 0.32614(5) 0.25834(11) 0.40567(11) 0.0209(2) Uani 1 1 d . .
H13A H 0.3285 0.2414 0.3268 0.025 Uiso 1 1 calc R U
H13B H 0.3272 0.1848 0.4487 0.025 Uiso 1 1 calc R U
C14 C 0.41632(5) 0.27404(11) 0.56108(11) 0.0200(2) Uani 1 1 d . .
C15 C 0.48493(5) 0.14871(13) 0.56676(13) 0.0289(3) Uani 1 1 d . .
H15A H 0.5071 0.1943 0.6341 0.043 Uiso 1 1 calc R U
H15B H 0.5046 0.1266 0.5159 0.043 Uiso 1 1 calc R U
H15C H 0.4732 0.0790 0.5964 0.043 Uiso 1 1 calc R U
C16 C 0.38857(5) 0.41406(12) 0.39433(12) 0.0236(2) Uani 1 1 d . .
C17 C 0.44504(8) 0.56491(19) 0.3883(2) 0.0598(6) Uani 1 1 d . .
H17A H 0.4599 0.5211 0.3379 0.090 Uiso 1 1 calc R U
H17B H 0.4717 0.6149 0.4421 0.090 Uiso 1 1 calc R U
H17C H 0.4163 0.6125 0.3381 0.090 Uiso 1 1 calc R U

loop_
_atom_site_aniso_label
_atom_site_aniso_U_11
_atom_site_aniso_U_22
_atom_site_aniso_U_33
_atom_site_aniso_U_23
_atom_site_aniso_U_13
_atom_site_aniso_U_12
Br1 0.02812(7) 0.02404(7) 0.02460(7) -0.00695(5) 0.00933(5) -0.00518(5)
O1 0.0181(4) 0.0402(5) 0.0297(5) 0.0029(4) 0.0093(4) 0.0075(4)
O2 0.0422(6) 0.0532(7) 0.0202(5) 0.0044(4) 0.0089(4) 0.0253(5)
O3 0.0227(4) 0.0366(5) 0.0227(4) 0.0007(4) 0.0080(4) 0.0123(4)
O4 0.0469(6) 0.0507(7) 0.0235(5) 0.0096(5) 0.0102(5) -0.0066(5)
O5 0.0327(5) 0.0465(7) 0.0366(6) 0.0132(5) 0.0040(4) -0.0166(5)
N1 0.0172(4) 0.0243(5) 0.0191(5) -0.0008(4) 0.0076(4) -0.0008(4)
N2 0.0166(4) 0.0283(5) 0.0173(4) 0.0015(4) 0.0060(4) 0.0058(4)
C1 0.0199(5) 0.0190(5) 0.0169(5) -0.0014(4) 0.0084(4) -0.0029(4)
C2 0.0172(5) 0.0219(5) 0.0175(5) 0.0027(4) 0.0077(4) 0.0026(4)
C3 0.0183(5) 0.0187(5) 0.0163(5) 0.0008(4) 0.0069(4) 0.0022(4)
C4 0.0166(5) 0.0187(5) 0.0169(5) 0.0014(4) 0.0068(4) 0.0010(4)
C5 0.0174(5) 0.0180(5) 0.0180(5) 0.0011(4) 0.0085(4) 0.0008(4)
C6 0.0222(5) 0.0222(6) 0.0262(6) -0.0053(5) 0.0072(5) 0.0023(4)
C7 0.0211(5) 0.0283(6) 0.0196(5) 0.0022(5) 0.0092(4) 0.0056(5)
C8 0.0214(6) 0.0320(7) 0.0284(6) -0.0028(5) 0.0100(5) 0.0058(5)
C9 0.0214(6) 0.0429(8) 0.0255(6) 0.0085(6) 0.0073(5) 0.0098(5)
C10 0.0188(5) 0.0380(7) 0.0197(5) 0.0007(5) 0.0052(4) 0.0047(5)
C11 0.0172(5) 0.0237(6) 0.0224(5) -0.0046(4) 0.0049(4) 0.0030(4)
C12 0.0159(5) 0.0210(5) 0.0187(5) 0.0011(4) 0.0062(4) 0.0026(4)
C13 0.0184(5) 0.0204(5) 0.0244(6) -0.0030(4) 0.0080(4) 0.0020(4)
C14 0.0182(5) 0.0207(5) 0.0214(5) 0.0010(4) 0.0072(4) 0.0026(4)
C15 0.0196(6) 0.0313(7) 0.0343(7) 0.0011(5) 0.0077(5) 0.0097(5)
C16 0.0188(5) 0.0259(6) 0.0255(6) 0.0065(5) 0.0067(5) 0.0042(4)
C17 0.0423(10) 0.0619(13) 0.0692(13) 0.0334(11) 0.0118(9) -0.0173(9)

loop_
_atom_type_symbol
_atom_type_description
_atom_type_scat_dispersion_real
_atom_type_scat_dispersion_imag
_atom_type_scat_source
C C 0.0033 0.0016 'International Tables Vol C Tables 4.2.6.8 and 6.1.1.4'
H H 0.0000 0.0000 'International Tables Vol C Tables 4.2.6.8 and 6.1.1.4'
N N 0.0061 0.0033 'International Tables Vol C Tables 4.2.6.8 and 6.1.1.4'
O O 0.0106 0.0060 'International Tables Vol C Tables 4.2.6.8 and 6.1.1.4'
Br Br -0.2901 2.4595 'International Tables Vol C Tables 4.2.6.8 and 6.1.1.4'

loop_
_geom_angle_atom_site_label_1
_geom_angle_atom_site_label_2
_geom_angle_atom_site_label_3
_geom_angle
C8 O1 C9 109.12(10)
C14 O3 C15 116.16(10)
C16 O5 C17 115.75(13)
C1 N1 C2 118.10(10)
C2 N2 C10 116.56(10)
C2 N2 C7 116.19(10)
C10 N2 C7 109.62(10)
N1 C1 C5 124.67(11)
N1 C1 Br1 117.23(9)
C5 C1 Br1 118.08(9)
N1 C2 N2 117.01(10)
N1 C2 C3 123.06(10)
N2 C2 C3 119.89(11)
C4 C3 C2 115.76(10)
C4 C3 C6 120.81(10)
C2 C3 C6 123.36(10)
C3 C4 C5 121.87(10)
C3 C4 C11 128.31(11)
C5 C4 C11 109.82(10)
C1 C5 C4 116.52(10)
C1 C5 C13 131.52(11)
C4 C5 C13 111.97(10)
N2 C7 C8 109.60(10)
O1 C8 C7 110.55(11)
O1 C9 C10 111.83(11)
N2 C10 C9 109.20(11)
C4 C11 C12 103.40(9)
C14 C12 C16 108.65(10)
C14 C12 C11 112.14(10)
C16 C12 C11 109.29(10)
C14 C12 C13 111.31(10)
C16 C12 C13 110.07(10)
C11 C12 C13 105.35(9)
C5 C13 C12 102.79(9)
O2 C14 O3 123.97(12)
O2 C14 C12 125.54(11)
O3 C14 C12 110.43(10)
O4 C16 O5 124.39(13)
O4 C16 C12 125.64(13)
O5 C16 C12 109.95(11)

loop_
_geom_bond_atom_site_label_1
_geom_bond_atom_site_label_2
_geom_bond_distance
Br1 C1 1.9108(11)
O1 C8 1.4225(16)
O1 C9 1.4306(17)
O2 C14 1.1933(16)
O3 C14 1.3331(15)
O3 C15 1.4477(15)
O4 C16 1.1914(16)
O5 C16 1.3341(17)
O5 C17 1.444(2)
N1 C1 1.3217(15)
N1 C2 1.3436(16)
N2 C2 1.4096(15)
N2 C10 1.4648(15)
N2 C7 1.4719(16)
C1 C5 1.3732(16)
C2 C3 1.4168(16)
C3 C4 1.3824(16)
C3 C6 1.5029(17)
C4 C5 1.3955(16)
C4 C11 1.5068(16)
C5 C13 1.4973(16)
C7 C8 1.5060(18)
C9 C10 1.5147(19)
C11 C12 1.5511(17)
C12 C14 1.5222(16)
C12 C16 1.5288(17)
C12 C13 1.5512(17)
